data_7056400
loop_
_publ_author_name
'Sanyal, Ria'
'Ketkov, Sergey Yu.'
'Purkait, Suranjana'
'Mautner, Franz Andreas'
'Zhigulin, Grigory'
'Das, Debasis'

_publ_section_title
;
 Nuclearity dependent solvent contribution on the catechol oxidase
 activity of novel Copper(II) complexes derived from Mannich-base ligand
 platforms: synthesis, crystal structure and mechanism
;
_journal_name_full 'New J. Chem.'
_journal_paper_doi 10.1039/C7NJ00425G
_journal_year 2017
_chemical_formula_moiety 'C21 H38 Cu2 N2 O6, 2(Cl O4), 2(H O0.50)'
_chemical_formula_sum 'C21 H40 Cl2 Cu2 N2 O15'
_chemical_formula_weight 758.55
_chemical_name_common '(complex 2)'
_space_group_crystal_system orthorhombic
_space_group_IT_number 60
_space_group_name_Hall '-P 2a 2n'
_space_group_name_H-M_alt 'P n c a'
_symmetry_space_group_name_Hall '-P 2a 2n'
_symmetry_space_group_name_H-M 'P n c a'
_atom_sites_solution_hydrogens mixed
_audit_creation_method SHELXL-2016/6
_audit_update_record
;
2017-06-22 deposited with the CCDC.
2017-07-05 downloaded from the CCDC.
;
_cell_angle_alpha 90
_cell_angle_beta 90
_cell_angle_gamma 90
_cell_formula_units_Z 4
_cell_length_a 9.1226(7)
_cell_length_b 11.7431(8)
_cell_length_c 29.958(2)
_cell_measurement_reflns_used 3000
_cell_measurement_temperature 296(2)
_cell_measurement_theta_max 26.00
_cell_measurement_theta_min 1.40
_cell_volume 3209.3(4)
_computing_cell_refinement 'Bruker SAINT'
_computing_data_collection 'Bruker APEX2'
_computing_data_reduction 'Bruker SAINT'
_computing_molecular_graphics 'Bruker SHELXTL'
_computing_publication_material 'Bruker SHELXTL'
_computing_structure_refinement 'SHELXL-2016/6 (Sheldrick, 2016)'
_diffrn_ambient_temperature 296(2)
_diffrn_measured_fraction_theta_full 0.999
_diffrn_measured_fraction_theta_max 0.995
_diffrn_measurement_device_type 'Bruker APEX-II CCD'
_diffrn_measurement_method \w-scans
_diffrn_radiation_type MoK\a
_diffrn_radiation_wavelength 0.71073
_diffrn_reflns_av_R_equivalents 0.0625
_diffrn_reflns_av_unetI/netI 0.0315
_diffrn_reflns_Laue_measured_fraction_full 0.999
_diffrn_reflns_Laue_measured_fraction_max 0.995
_diffrn_reflns_limit_h_max 11
_diffrn_reflns_limit_h_min -11
_diffrn_reflns_limit_k_max 15
_diffrn_reflns_limit_k_min -15
_diffrn_reflns_limit_l_max 39
_diffrn_reflns_limit_l_min -37
_diffrn_reflns_number 37506
_diffrn_reflns_point_group_measured_fraction_full 0.999
_diffrn_reflns_point_group_measured_fraction_max 0.995
_diffrn_reflns_theta_full 25.242
_diffrn_reflns_theta_max 27.993
_diffrn_reflns_theta_min 2.614
_exptl_absorpt_coefficient_mu 1.559
_exptl_absorpt_correction_T_max 0.7457
_exptl_absorpt_correction_T_min 0.6114
_exptl_absorpt_correction_type multi-scan
_exptl_absorpt_process_details SADABS
_exptl_crystal_colour green
_exptl_crystal_density_diffrn 1.570
_exptl_crystal_description prism
_exptl_crystal_F_000 1568
_exptl_crystal_size_max 0.350
_exptl_crystal_size_mid 0.280
_exptl_crystal_size_min 0.200
_refine_diff_density_max 2.205
_refine_diff_density_min -0.548
_refine_diff_density_rms 0.163
_refine_ls_extinction_method none
_refine_ls_goodness_of_fit_ref 1.109
_refine_ls_matrix_type full
_refine_ls_number_parameters 225
_refine_ls_number_reflns 3863
_refine_ls_number_restraints 58
_refine_ls_restrained_S_all 1.111
_refine_ls_R_factor_all 0.1280
_refine_ls_R_factor_gt 0.1038
_refine_ls_shift/su_max 0.006
_refine_ls_shift/su_mean 0.000
_refine_ls_structure_factor_coef Fsqd
_refine_ls_weighting_details 'w=1/[\s^2^(Fo^2^)+(0.1524P)^2^+13.1726P] where P=(Fo^2^+2Fc^2^)/3'
_refine_ls_weighting_scheme calc
_refine_ls_wR_factor_gt 0.2923
_refine_ls_wR_factor_ref 0.3141
_reflns_Friedel_coverage 0.000
_reflns_number_gt 2793
_reflns_number_total 3863
_reflns_threshold_expression 'I > 2\s(I)'
_cod_data_source_file c7nj00425g3.cif
_cod_data_source_block dd498c
_cod_database_code 7056400
_shelx_shelxl_version_number 2016/6
_shelx_space_group_comment
;
The symmetry employed for this shelxl refinement is uniquely defined
by the following loop, which should always be used as a source of
symmetry information in preference to the above space-group names.
They are only intended as comments.
;
_shelx_estimated_absorpt_t_min 0.611
_shelx_estimated_absorpt_t_max 0.746

loop_
_space_group_symop_operation_xyz
'x, y, z'
'-x+1/2, -y, z'
'x+1/2, -y+1/2, -z+1/2'
'-x, y+1/2, -z+1/2'
'-x, -y, -z'
'x-1/2, y, -z'
'-x-1/2, y-1/2, z-1/2'
'x, -y-1/2, z-1/2'

loop_
_atom_site_label
_atom_site_type_symbol
_atom_site_fract_x
_atom_site_fract_y
_atom_site_fract_z
_atom_site_U_iso_or_equiv
_atom_site_adp_type
_atom_site_occupancy
_atom_site_site_symmetry_order
_atom_site_calc_flag
_atom_site_refinement_flags_posn
_atom_site_refinement_flags_adp
_atom_site_refinement_flags_occupancy
_atom_site_disorder_assembly
_atom_site_disorder_group
Cu1 Cu 0.76807(11) 0.12343(6) 0.62422(2) 0.0543(4) Uani 1 1 d . . . . .
N1 N 0.7838(6) 0.2422(4) 0.57745(17) 0.0470(13) Uani 1 1 d . . . . .
O3 O 0.5573(7) 0.2016(6) 0.6351(2) 0.0803(17) Uani 1 1 d . . . . .
O4 O 0.9149(7) 0.2235(5) 0.65778(19) 0.0825(19) Uani 1 1 d . . . . .
O1 O 0.750000 0.000000 0.5824(3) 0.113(5) Uani 1 2 d S T P . .
O2 O 0.750000 0.000000 0.6642(3) 0.084(3) Uani 1 2 d DS T P . .
H21 H 0.750000 0.000000 0.6915(4) 0.125 Uiso 1 2 d DS U P . .
C4 C 0.750000 0.000000 0.4450(3) 0.054(2) Uani 1 2 d S T P . .
C1 C 0.750000 0.000000 0.5379(3) 0.067(3) Uani 1 2 d S T P . .
C3 C 0.7106(9) -0.0963(6) 0.4684(2) 0.0584(18) Uani 1 1 d . . . . .
H3 H 0.689466 -0.162632 0.452759 0.070 Uiso 1 1 calc R U . . .
C2 C 0.7016(9) -0.0973(6) 0.5149(2) 0.0541(16) Uani 1 1 d . . . . .
C6 C 0.8664(9) 0.2001(6) 0.5385(2) 0.0608(18) Uani 1 1 d . . . . .
H6A H 0.964492 0.179752 0.548166 0.073 Uiso 1 1 calc R U . . .
H6B H 0.875636 0.261635 0.517088 0.073 Uiso 1 1 calc R U . . .
C10 C 0.6337(9) 0.2769(6) 0.5652(3) 0.0624(19) Uani 1 1 d . . . . .
H10A H 0.587757 0.217063 0.547756 0.075 Uiso 1 1 calc R U . . .
H10B H 0.637510 0.345090 0.546960 0.075 Uiso 1 1 calc R U . . .
C7 C 0.8675(10) 0.3410(6) 0.5966(3) 0.065(2) Uani 1 1 d . . . . .
H7A H 0.911938 0.384256 0.572525 0.078 Uiso 1 1 calc R U . . .
H7B H 0.800639 0.390936 0.612412 0.078 Uiso 1 1 calc R U . . .
C8 C 0.9828(10) 0.3013(7) 0.6274(3) 0.069(2) Uani 1 1 d . . . . .
H8A H 1.060480 0.263519 0.610994 0.083 Uiso 1 1 calc R U . . .
H8B H 1.024614 0.365100 0.643547 0.083 Uiso 1 1 calc R U . . .
C5 C 0.750000 0.000000 0.3947(4) 0.103(6) Uani 1 2 d S T P . .
H5A H 0.784395 0.072294 0.384013 0.154 Uiso 0.5 1 d . U P . .
H5B H 0.652208 -0.013008 0.384013 0.154 Uiso 0.5 1 d . U P . .
H5C H 0.813396 -0.059289 0.384013 0.154 Uiso 0.5 1 d . U P . .
C12 C 0.4840(13) 0.2103(11) 0.6764(4) 0.103(4) Uani 1 1 d . . . . .
H12A H 0.525900 0.271266 0.693513 0.155 Uiso 1 1 calc R U . . .
H12B H 0.494221 0.140079 0.692550 0.155 Uiso 1 1 calc R U . . .
H12C H 0.381897 0.225386 0.671331 0.155 Uiso 1 1 calc R U . . .
C9 C 1.0005(14) 0.1914(9) 0.6946(3) 0.097(3) Uani 1 1 d . . . . .
H9A H 1.069248 0.133845 0.685727 0.146 Uiso 1 1 calc R U . . .
H9B H 0.938075 0.161818 0.717705 0.146 Uiso 1 1 calc R U . . .
H9C H 1.052605 0.256534 0.705722 0.146 Uiso 1 1 calc R U . . .
C11 C 0.5422(10) 0.3000(8) 0.6073(3) 0.077(2) Uani 1 1 d . . . . .
H11A H 0.578057 0.367231 0.622593 0.092 Uiso 1 1 calc R U . . .
H11B H 0.440153 0.312000 0.599465 0.092 Uiso 1 1 calc R U . . .
Cl1 Cl 0.750000 0.500000 0.72294(10) 0.0787(10) Uani 1 2 d S T P . .
O21 O 0.7304(16) 0.5862(19) 0.7487(6) 0.265(11) Uani 1 1 d . U . . .
O22 O 0.6337(18) 0.4904(9) 0.6960(6) 0.204(7) Uani 1 1 d . U . . .
Cl2 Cl 0.7647(13) 0.4898(10) 0.45158(12) 0.0500(16) Uani 0.5 1 d D U P A -1
O31 O 0.701(2) 0.3863(13) 0.4528(7) 0.122(7) Uani 0.5 1 d D . P A -1
O32 O 0.684(4) 0.565(2) 0.4745(11) 0.28(3) Uani 0.5 1 d D . P A -1
O33 O 0.778(4) 0.524(2) 0.4091(5) 0.201(15) Uani 0.5 1 d D U P A -1
O34 O 0.898(2) 0.480(3) 0.4695(11) 0.198(15) Uani 0.5 1 d D U P A -1
O41 O 0.668(2) 0.0247(14) 0.7548(5) 0.084(4) Uani 0.4 1 d . U P B -2
H41 H 0.639260 0.059210 0.778140 0.126 Uiso 0.4 1 d . U P C -2
H42 H 0.589280 0.015710 0.743620 0.126 Uiso 0.4 1 d . U P D -2
O51 O 0.750000 0.000000 0.7877(13) 0.057(8) Uiso 0.1 1 d S . P E -3
H51 H 0.708590 -0.049200 0.773427 0.085 Uiso 0.2 1 d . U P F -3

loop_
_atom_site_aniso_label
_atom_site_aniso_U_11
_atom_site_aniso_U_22
_atom_site_aniso_U_33
_atom_site_aniso_U_23
_atom_site_aniso_U_13
_atom_site_aniso_U_12
Cu1 0.0918(8) 0.0315(5) 0.0395(5) -0.0002(3) -0.0003(4) -0.0018(4)
N1 0.074(4) 0.027(2) 0.040(2) 0.0032(19) -0.005(2) -0.004(2)
O3 0.075(4) 0.084(4) 0.082(4) 0.004(3) 0.022(3) 0.002(3)
O4 0.099(5) 0.081(4) 0.068(3) 0.017(3) -0.032(3) -0.025(3)
O1 0.271(17) 0.036(4) 0.032(3) 0.000 0.000 -0.028(6)
O2 0.170(10) 0.043(4) 0.038(3) 0.000 0.000 -0.008(4)
C4 0.070(6) 0.057(6) 0.036(4) 0.000 0.000 -0.004(5)
C1 0.123(10) 0.043(5) 0.034(4) 0.000 0.000 -0.004(5)
C3 0.086(5) 0.047(4) 0.043(3) -0.010(3) -0.003(3) -0.004(3)
C2 0.076(5) 0.042(3) 0.044(3) -0.002(3) -0.001(3) 0.004(3)
C6 0.072(5) 0.053(4) 0.057(4) 0.009(3) 0.004(3) -0.007(3)
C10 0.074(5) 0.048(4) 0.066(4) 0.005(3) -0.010(4) 0.008(3)
C7 0.086(6) 0.036(3) 0.074(5) 0.004(3) -0.008(4) -0.012(3)
C8 0.069(5) 0.062(5) 0.078(5) 0.006(4) -0.015(4) -0.014(4)
C5 0.182(18) 0.089(10) 0.038(6) 0.000 0.000 -0.040(10)
C12 0.094(8) 0.122(9) 0.094(7) -0.019(6) 0.027(6) -0.018(7)
C9 0.127(9) 0.097(7) 0.067(5) 0.010(5) -0.037(6) -0.006(7)
C11 0.067(5) 0.079(6) 0.085(6) -0.006(5) -0.003(4) 0.018(4)
Cl1 0.0690(18) 0.115(3) 0.0523(14) 0.000 0.000 -0.0090(17)
O21 0.193(14) 0.40(3) 0.203(14) -0.207(17) -0.038(10) 0.065(15)
O22 0.196(13) 0.152(11) 0.263(16) -0.015(9) -0.144(13) -0.009(8)
Cl2 0.044(4) 0.036(4) 0.0699(16) 0.0020(18) 0.0006(19) 0.027(3)
O31 0.149(17) 0.076(11) 0.141(17) 0.011(10) -0.002(13) -0.033(11)
O32 0.27(5) 0.25(5) 0.33(5) -0.20(5) 0.08(5) 0.03(4)
O33 0.26(3) 0.20(3) 0.144(15) 0.08(2) 0.09(2) 0.03(2)
O34 0.101(16) 0.22(3) 0.27(3) -0.03(2) -0.07(2) -0.010(17)
O41 0.103(11) 0.088(10) 0.061(8) -0.004(7) 0.020(8) -0.006(9)

loop_
_atom_type_symbol
_atom_type_description
_atom_type_scat_dispersion_real
_atom_type_scat_dispersion_imag
_atom_type_scat_source
C C 0.0033 0.0016 'International Tables Vol C Tables 4.2.6.8 and 6.1.1.4'
H H 0.0000 0.0000 'International Tables Vol C Tables 4.2.6.8 and 6.1.1.4'
N N 0.0061 0.0033 'International Tables Vol C Tables 4.2.6.8 and 6.1.1.4'
O O 0.0106 0.0060 'International Tables Vol C Tables 4.2.6.8 and 6.1.1.4'
Cl Cl 0.1484 0.1585 'International Tables Vol C Tables 4.2.6.8 and 6.1.1.4'
Cu Cu 0.3201 1.2651 'International Tables Vol C Tables 4.2.6.8 and 6.1.1.4'

loop_
_geom_angle_atom_site_label_1
_geom_angle_atom_site_label_2
_geom_angle_atom_site_label_3
_geom_angle
_geom_angle_site_symmetry_1
_geom_angle_site_symmetry_3
O2 Cu1 O1 80.0(3) . .
O2 Cu1 N1 174.3(2) . .
O1 Cu1 N1 94.4(2) . .
O2 Cu1 O4 100.8(2) . .
O1 Cu1 O4 144.0(2) . .
N1 Cu1 O4 84.0(2) . .
O2 Cu1 O3 98.83(18) . .
O1 Cu1 O3 110.03(19) . .
N1 Cu1 O3 82.6(2) . .
O4 Cu1 O3 105.4(3) . .
O2 Cu1 Cu1 39.35(18) . 2_655
O1 Cu1 Cu1 40.63(17) . 2_655
N1 Cu1 Cu1 135.00(15) . 2_655
O4 Cu1 Cu1 130.14(18) . 2_655
O3 Cu1 Cu1 108.79(18) . 2_655
C10 N1 C6 111.7(5) . .
C10 N1 C7 110.7(6) . .
C6 N1 C7 107.5(6) . .
C10 N1 Cu1 107.7(4) . .
C6 N1 Cu1 111.1(4) . .
C7 N1 Cu1 108.1(4) . .
C12 O3 C11 114.0(8) . .
C12 O3 Cu1 125.9(7) . .
C11 O3 Cu1 110.0(5) . .
C9 O4 C8 115.5(7) . .
C9 O4 Cu1 126.6(6) . .
C8 O4 Cu1 109.8(4) . .
C1 O1 Cu1 130.63(17) . 2_655
C1 O1 Cu1 130.63(17) . .
Cu1 O1 Cu1 98.7(3) 2_655 .
Cu1 O2 Cu1 101.3(4) . 2_655
Cu1 O2 H21 129.35(18) . .
Cu1 O2 H21 129.35(18) 2_655 .
C3 C4 C3 118.9(9) . 2_655
C3 C4 C5 120.6(4) . .
C3 C4 C5 120.6(4) 2_655 .
O1 C1 C2 119.3(4) . 2_655
O1 C1 C2 119.4(4) . .
C2 C1 C2 121.3(9) 2_655 .
C4 C3 C2 122.0(7) . .
C4 C3 H3 119.0 . .
C2 C3 H3 119.0 . .
C3 C2 C1 117.6(7) . .
C3 C2 C6 119.5(6) . 2_655
C1 C2 C6 122.9(6) . 2_655
N1 C6 C2 115.0(6) . 2_655
N1 C6 H6A 108.5 . .
C2 C6 H6A 108.5 2_655 .
N1 C6 H6B 108.5 . .
C2 C6 H6B 108.5 2_655 .
H6A C6 H6B 107.5 . .
N1 C10 C11 110.4(6) . .
N1 C10 H10A 109.6 . .
C11 C10 H10A 109.6 . .
N1 C10 H10B 109.6 . .
C11 C10 H10B 109.6 . .
H10A C10 H10B 108.1 . .
C8 C7 N1 110.9(6) . .
C8 C7 H7A 109.5 . .
N1 C7 H7A 109.5 . .
C8 C7 H7B 109.5 . .
N1 C7 H7B 109.5 . .
H7A C7 H7B 108.1 . .
O4 C8 C7 107.0(7) . .
O4 C8 H8A 110.3 . .
C7 C8 H8A 110.3 . .
O4 C8 H8B 110.3 . .
C7 C8 H8B 110.3 . .
H8A C8 H8B 108.6 . .
C4 C5 H5A 109.4(7) . .
C4 C5 H5B 109.4(7) . .
H5A C5 H5B 109.5(7) . .
C4 C5 H5C 109.4(7) . .
H5A C5 H5C 109.5(7) . .
H5B C5 H5C 109.5(7) . .
C4 C5 H5A 109.4(7) . 2_655
H5A C5 H5A 141.1(14) . 2_655
H5B C5 H5A 56.3(3) . 2_655
H5C C5 H5A 56.3(3) . 2_655
C4 C5 H5B 109.4(7) . 2_655
H5A C5 H5B 56.3(3) . 2_655
H5B C5 H5B 141.1(14) . 2_655
H5C C5 H5B 56.3(3) . 2_655
H5A C5 H5B 109.5(7) 2_655 2_655
C4 C5 H5C 109.4(7) . 2_655
H5A C5 H5C 56.3(3) . 2_655
H5B C5 H5C 56.3(3) . 2_655
H5C C5 H5C 141.1(14) . 2_655
H5A C5 H5C 109.5(7) 2_655 2_655
H5B C5 H5C 109.5(7) 2_655 2_655
O3 C12 H12A 109.5 . .
O3 C12 H12B 109.5 . .
H12A C12 H12B 109.5 . .
O3 C12 H12C 109.5 . .
H12A C12 H12C 109.5 . .
H12B C12 H12C 109.5 . .
O4 C9 H9A 109.5 . .
O4 C9 H9B 109.5 . .
H9A C9 H9B 109.5 . .
O4 C9 H9C 109.5 . .
H9A C9 H9C 109.5 . .
H9B C9 H9C 109.5 . .
O3 C11 C10 106.4(6) . .
O3 C11 H11A 110.4 . .
C10 C11 H11A 110.4 . .
O3 C11 H11B 110.4 . .
C10 C11 H11B 110.4 . .
H11A C11 H11B 108.6 . .
O21 Cl1 O21 106(2) . 2_665
O21 Cl1 O22 108.5(9) . .
O21 Cl1 O22 114.0(11) 2_665 .
O21 Cl1 O22 114.0(11) . 2_665
O21 Cl1 O22 108.5(9) 2_665 2_665
O22 Cl1 O22 105.8(18) . 2_665
O34 Cl2 O32 110.7(11) . .
O34 Cl2 O33 109.0(12) . .
O32 Cl2 O33 109.9(12) . .
O34 Cl2 O31 107.6(11) . .
O32 Cl2 O31 109.9(12) . .
O33 Cl2 O31 109.7(11) . .
H41 O41 H42 97.9(19) . .

loop_
_geom_bond_atom_site_label_1
_geom_bond_atom_site_label_2
_geom_bond_distance
_geom_bond_site_symmetry_2
Cu1 O2 1.887(5) .
Cu1 O1 1.922(5) .
Cu1 N1 1.982(5) .
Cu1 O4 2.046(6) .
Cu1 O3 2.155(6) .
Cu1 Cu1 2.9177(15) 2_655
N1 C10 1.475(10) .
N1 C6 1.475(9) .
N1 C7 1.503(8) .
O3 C12 1.412(11) .
O3 C11 1.431(11) .
O4 C9 1.404(10) .
O4 C8 1.430(10) .
O1 C1 1.333(12) .
O2 H21 0.820(10) .
C4 C3 1.378(9) .
C4 C3 1.378(9) 2_655
C4 C5 1.509(15) .
C1 C2 1.406(8) 2_655
C1 C2 1.406(8) .
C3 C2 1.395(10) .
C3 H3 0.9300 .
C2 C6 1.530(10) 2_655
C6 H6A 0.9700 .
C6 H6B 0.9700 .
C10 C11 1.536(12) .
C10 H10A 0.9700 .
C10 H10B 0.9700 .
C7 C8 1.476(11) .
C7 H7A 0.9700 .
C7 H7B 0.9700 .
C8 H8A 0.9700 .
C8 H8B 0.9700 .
C5 H5A 0.960(4) .
C5 H5B 0.960(4) .
C5 H5C 0.960(4) .
C5 H5A 0.960(4) 2_655
C5 H5B 0.960(4) 2_655
C5 H5C 0.960(4) 2_655
C12 H12A 0.9600 .
C12 H12B 0.9600 .
C12 H12C 0.9600 .
C9 H9A 0.9600 .
C9 H9B 0.9600 .
C9 H9C 0.9600 .
C11 H11A 0.9700 .
C11 H11B 0.9700 .
Cl1 O21 1.285(14) .
Cl1 O21 1.285(14) 2_665
Cl1 O22 1.338(11) .
Cl1 O22 1.338(11) 2_665
Cl2 O34 1.330(14) .
Cl2 O32 1.338(15) .
Cl2 O33 1.341(14) .
Cl2 O31 1.347(14) .
O41 H41 0.848(15) .
O41 H42 0.80(2) .
O51 H51 0.81(2) .

loop_
_geom_torsion_atom_site_label_1
_geom_torsion_atom_site_label_2
_geom_torsion_atom_site_label_3
_geom_torsion_atom_site_label_4
_geom_torsion
_geom_torsion_site_symmetry_1
_geom_torsion_site_symmetry_4
O1 Cu1 O2 Cu1 0.0 . 2_655
O4 Cu1 O2 Cu1 -143.4(2) . 2_655
O3 Cu1 O2 Cu1 108.94(19) . 2_655
Cu1 O1 C1 C2 -165.4(4) 2_655 2_655
Cu1 O1 C1 C2 14.6(4) . 2_655
Cu1 O1 C1 C2 14.6(4) 2_655 .
Cu1 O1 C1 C2 -165.4(4) . .
C3 C4 C3 C2 3.6(6) 2_655 .
C5 C4 C3 C2 -176.4(6) . .
C4 C3 C2 C1 -7.0(11) . .
C4 C3 C2 C6 170.0(6) . 2_655
O1 C1 C2 C3 -176.6(5) . .
C2 C1 C2 C3 3.4(5) 2_655 .
O1 C1 C2 C6 6.4(8) . 2_655
C2 C1 C2 C6 -173.6(8) 2_655 2_655
C10 N1 C6 C2 -59.3(8) . 2_655
C7 N1 C6 C2 179.1(6) . 2_655
Cu1 N1 C6 C2 61.0(7) . 2_655
C6 N1 C10 C11 170.0(6) . .
C7 N1 C10 C11 -70.2(8) . .
Cu1 N1 C10 C11 47.7(7) . .
C10 N1 C7 C8 153.0(7) . .
C6 N1 C7 C8 -84.7(8) . .
Cu1 N1 C7 C8 35.3(8) . .
C9 O4 C8 C7 -169.3(8) . .
Cu1 O4 C8 C7 39.9(8) . .
N1 C7 C8 O4 -50.0(9) . .
C12 O3 C11 C10 177.6(8) . .
Cu1 O3 C11 C10 30.1(8) . .
N1 C10 C11 O3 -51.8(9) . .
